data_4510575
loop_
_publ_author_name
'Eccles, Kevin S.'
'Morrison, Robin E.'
'Maguire, Anita R.'
'Lawrence, Simon E.'

_publ_section_title
;
 Crystal Landscape of Primary Aromatic Thioamides
;
_journal_issue 6
_journal_name_full 'Crystal Growth &amp; Design'
_journal_page_first 2753
_journal_paper_doi 10.1021/cg401891f
_journal_volume 14
_journal_year 2014
_chemical_formula_moiety 'C7 H6 F N S'
_chemical_formula_sum 'C7 H6 F N S'
_chemical_formula_weight 155.19
_chemical_name_common 4-fluoro-thiobenzamide
_space_group_crystal_system triclinic
_space_group_IT_number 2
_space_group_name_Hall '-P 1'
_space_group_name_H-M_alt 'P -1'
_symmetry_space_group_name_Hall '-P 1'
_symmetry_space_group_name_H-M 'P -1'
_atom_sites_solution_hydrogens geom
_atom_sites_solution_primary direct
_atom_sites_solution_secondary difmap
_cell_angle_alpha 94.801(5)
_cell_angle_beta 94.631(3)
_cell_angle_gamma 90.063(4)
_cell_formula_units_Z 4
_cell_length_a 4.0185(8)
_cell_length_b 10.950(2)
_cell_length_c 16.068(3)
_cell_measurement_reflns_used 3708
_cell_measurement_temperature 296.(2)
_cell_measurement_theta_max 26.2002
_cell_measurement_theta_min 2.5518
_cell_volume 702.2(2)
_computing_cell_refinement 'SAINT V7.68A (Bruker AXS, 2009)'
_computing_data_collection 'Bruker Instrument Service v2009, 3, 0, 0'
_computing_data_reduction 'SAINT V7.68A (Bruker AXS, 2009)'
_computing_molecular_graphics 'Mercury 3.0 (Macrae et al, 2008)'
_computing_structure_refinement 'SHELXL-97 (Sheldrick, 2008)'
_computing_structure_solution 'SHELXS-97 (Sheldrick, 2008)'
_diffrn_ambient_temperature 296.(2)
_diffrn_detector_area_resol_mean 8.3333
_diffrn_measured_fraction_theta_full 0.970
_diffrn_measured_fraction_theta_max 0.970
_diffrn_measurement_device_type 'Bruker APEX II DUO'
_diffrn_measurement_method '\f & \w  scans'
_diffrn_radiation_monochromator graphite
_diffrn_radiation_source 'fine-focus sealed tube'
_diffrn_radiation_type MoK\a
_diffrn_radiation_wavelength 0.71073
_diffrn_reflns_av_R_equivalents 0.0337
_diffrn_reflns_av_sigmaI/netI 0.0257
_diffrn_reflns_limit_h_max 5
_diffrn_reflns_limit_h_min -5
_diffrn_reflns_limit_k_max 13
_diffrn_reflns_limit_k_min -13
_diffrn_reflns_limit_l_max 20
_diffrn_reflns_limit_l_min -20
_diffrn_reflns_number 14679
_diffrn_reflns_theta_full 26.50
_diffrn_reflns_theta_max 26.50
_diffrn_reflns_theta_min 2.17
_exptl_absorpt_coefficient_mu 0.392
_exptl_absorpt_correction_T_max 1.00
_exptl_absorpt_correction_T_min 0.85
_exptl_absorpt_correction_type multi-scan
_exptl_absorpt_process_details 'SADABS V2008/1 (Bruker AXS)'
_exptl_crystal_colour yellow
_exptl_crystal_density_diffrn 1.468
_exptl_crystal_density_method 'not measured'
_exptl_crystal_description Needle
_exptl_crystal_F_000 320
_exptl_crystal_size_max 0.260
_exptl_crystal_size_mid 0.060
_exptl_crystal_size_min 0.010
_refine_diff_density_max 0.245
_refine_diff_density_min -0.214
_refine_ls_extinction_method none
_refine_ls_goodness_of_fit_ref 1.057
_refine_ls_hydrogen_treatment mixed
_refine_ls_matrix_type full
_refine_ls_number_parameters 197
_refine_ls_number_reflns 2811
_refine_ls_number_restraints 0
_refine_ls_restrained_S_all 1.057
_refine_ls_R_factor_all 0.0600
_refine_ls_R_factor_gt 0.0427
_refine_ls_shift/su_max 0.000
_refine_ls_shift/su_mean 0.000
_refine_ls_structure_factor_coef Fsqd
_refine_ls_weighting_details 'calc w=1/[\s^2^(Fo^2^)+(0.0507P)^2^+0.3172P] where P=(Fo^2^+2Fc^2^)/3'
_refine_ls_weighting_scheme calc
_refine_ls_wR_factor_gt 0.1054
_refine_ls_wR_factor_ref 0.1156
_reflns_number_gt 2173
_reflns_number_total 2811
_reflns_threshold_expression >2sigma(I)
_cod_data_source_file cg401891f_si_002.cif
_cod_data_source_block Compound_06
_cod_depositor_comments 'Adding full bibliography for 4510565--4510578.cif.'
_cod_database_code 4510575

loop_
_space_group_symop_operation_xyz
'x, y, z'
'-x, -y, -z'

loop_
_atom_site_type_symbol
_atom_site_label
_atom_site_fract_x
_atom_site_fract_y
_atom_site_fract_z
_atom_site_U_iso_or_equiv
_atom_site_adp_type
_atom_site_calc_flag
_atom_site_refinement_flags
_atom_site_occupancy
S S18 0.44112(17) 0.36440(5) 0.41459(4) 0.0482(2) Uani d . 1
S S8 1.0866(2) 0.13373(6) 0.60923(4) 0.0628(2) Uani d . 1
C C1 0.9742(5) 0.3092(2) 0.73771(13) 0.0382(5) Uani d . 1
C C2 0.8142(6) 0.4171(2) 0.76311(14) 0.0445(5) Uani d . 1
H H2 0.7465 0.4715 0.7237 0.053 Uiso calc R 1
C C6 1.0751(6) 0.2289(2) 0.79780(15) 0.0466(6) Uani d . 1
H H6 1.1814 0.1564 0.7816 0.056 Uiso calc R 1
C C3 0.7545(7) 0.4442(2) 0.84631(15) 0.0513(6) Uani d . 1
H H3 0.6471 0.5162 0.8632 0.062 Uiso calc R 1
C C7 1.0429(6) 0.2783(2) 0.64861(13) 0.0392(5) Uani d . 1
C C5 1.0189(7) 0.2560(2) 0.88123(15) 0.0544(7) Uani d . 1
H H5 1.0891 0.203 0.9214 0.065 Uiso calc R 1
C C4 0.8573(7) 0.3626(2) 0.90328(15) 0.0536(6) Uani d . 1
N N9 1.0693(7) 0.3706(2) 0.60215(15) 0.0625(7) Uani d . 1
F F10 0.7941(5) 0.38865(16) 0.98446(9) 0.0817(6) Uani d . 1
C C12 0.4083(6) 0.0799(2) 0.23870(14) 0.0444(5) Uani d . 1
H H12 0.2975 0.0223 0.266 0.053 Uiso calc R 1
C C16 0.6836(6) 0.2744(2) 0.24035(14) 0.0424(5) Uani d . 1
H H16 0.7565 0.3483 0.2687 0.051 Uiso calc R 1
C C11 0.5159(5) 0.19021(19) 0.28250(13) 0.0363(5) Uani d . 1
C C15 0.7437(6) 0.2500(2) 0.15716(15) 0.0495(6) Uani d . 1
H H15 0.8576 0.3062 0.1294 0.059 Uiso calc R 1
C C17 0.4496(6) 0.2201(2) 0.37173(13) 0.0392(5) Uani d . 1
C C13 0.4645(7) 0.0553(2) 0.15540(15) 0.0509(6) Uani d . 1
H H13 0.3908 -0.0179 0.1261 0.061 Uiso calc R 1
C C14 0.6309(7) 0.1409(2) 0.11664(14) 0.0504(6) Uani d . 1
N N19 0.3903(8) 0.1273(2) 0.41530(15) 0.0732(9) Uani d . 1
F F20 0.6890(5) 0.11606(16) 0.03472(9) 0.0804(6) Uani d . 1
H H9A 1.108(8) 0.358(3) 0.550(2) 0.086(11) Uiso d . 1
H H9B 1.051(9) 0.449(4) 0.624(2) 0.102(13) Uiso d . 1
H H19B 0.425(9) 0.050(4) 0.396(2) 0.100(12) Uiso d . 1
H H19A 0.335(8) 0.140(3) 0.466(2) 0.078(10) Uiso d . 1

loop_
_atom_site_aniso_label
_atom_site_aniso_U_11
_atom_site_aniso_U_22
_atom_site_aniso_U_33
_atom_site_aniso_U_12
_atom_site_aniso_U_13
_atom_site_aniso_U_23
S18 0.0736(4) 0.0304(3) 0.0412(3) -0.0045(3) 0.0117(3) -0.0003(2)
S8 0.1026(6) 0.0316(3) 0.0583(4) -0.0009(3) 0.0328(4) 0.0025(3)
C1 0.0439(12) 0.0320(12) 0.0390(11) -0.0068(9) 0.0030(9) 0.0054(8)
C2 0.0551(14) 0.0361(13) 0.0429(13) -0.0024(10) 0.0028(10) 0.0081(9)
C6 0.0560(14) 0.0368(13) 0.0483(13) -0.0017(11) 0.0043(11) 0.0105(10)
C3 0.0663(16) 0.0389(14) 0.0497(14) -0.0022(12) 0.0132(12) 0.0015(10)
C7 0.0456(12) 0.0312(12) 0.0416(12) -0.0031(9) 0.0039(9) 0.0064(9)
C5 0.0708(17) 0.0484(16) 0.0454(14) -0.0086(13) 0.0010(12) 0.0158(11)
C4 0.0732(17) 0.0509(16) 0.0372(12) -0.0169(13) 0.0081(11) 0.0026(10)
N9 0.114(2) 0.0351(13) 0.0404(12) 0.0015(12) 0.0180(12) 0.0062(9)
F10 0.1348(16) 0.0721(12) 0.0404(9) -0.0155(11) 0.0237(9) 0.0018(7)
C12 0.0583(15) 0.0314(12) 0.0449(13) -0.0029(10) 0.0093(10) 0.0062(9)
C16 0.0539(14) 0.0328(12) 0.0411(12) -0.0039(10) 0.0064(10) 0.0028(9)
C11 0.0432(12) 0.0305(11) 0.0357(11) 0.0022(9) 0.0047(9) 0.0046(8)
C15 0.0632(16) 0.0439(14) 0.0437(13) -0.0055(11) 0.0129(11) 0.0091(10)
C17 0.0475(13) 0.0325(12) 0.0387(11) 0.0017(9) 0.0074(9) 0.0058(8)
C13 0.0707(17) 0.0374(13) 0.0431(13) -0.0045(12) 0.0026(11) -0.0030(10)
C14 0.0699(16) 0.0475(15) 0.0344(12) 0.0036(12) 0.0096(11) 0.0022(10)
N19 0.146(3) 0.0325(12) 0.0461(13) 0.0005(14) 0.0383(15) 0.0045(10)
F20 0.1308(16) 0.0733(12) 0.0382(8) -0.0156(11) 0.0243(9) -0.0044(7)

loop_
_atom_type_symbol
_atom_type_description
_atom_type_scat_dispersion_real
_atom_type_scat_dispersion_imag
_atom_type_scat_source
C C 0.0033 0.0016 'International Tables Vol C Tables 4.2.6.8 and 6.1.1.4'
H H 0.0000 0.0000 'International Tables Vol C Tables 4.2.6.8 and 6.1.1.4'
N N 0.0061 0.0033 'International Tables Vol C Tables 4.2.6.8 and 6.1.1.4'
F F 0.0171 0.0103 'International Tables Vol C Tables 4.2.6.8 and 6.1.1.4'
S S 0.1246 0.1234 'International Tables Vol C Tables 4.2.6.8 and 6.1.1.4'

loop_
_geom_angle_atom_site_label_1
_geom_angle_atom_site_label_2
_geom_angle_atom_site_label_3
_geom_angle
C2 C1 C6 118.7(2)
C2 C1 C7 121.76(19)
C6 C1 C7 119.5(2)
C3 C2 C1 120.8(2)
C3 C2 H2 119.6
C1 C2 H2 119.6
C5 C6 C1 120.8(2)
C5 C6 H6 119.6
C1 C6 H6 119.6
C4 C3 C2 118.6(2)
C4 C3 H3 120.7
C2 C3 H3 120.7
N9 C7 C1 116.8(2)
N9 C7 S8 121.23(19)
C1 C7 S8 121.97(16)
C4 C5 C6 118.4(2)
C4 C5 H5 120.8
C6 C5 H5 120.8
F10 C4 C5 119.0(2)
F10 C4 C3 118.4(2)
C5 C4 C3 122.7(2)
C7 N9 H9A 121.(2)
C7 N9 H9B 121.(2)
H9A N9 H9B 118.(3)
C13 C12 C11 120.7(2)
C13 C12 H12 119.6
C11 C12 H12 119.6
C15 C16 C11 121.2(2)
C15 C16 H16 119.4
C11 C16 H16 119.4
C16 C11 C12 118.5(2)
C16 C11 C17 119.90(19)
C12 C11 C17 121.62(19)
C14 C15 C16 118.2(2)
C14 C15 H15 120.9
C16 C15 H15 120.9
N19 C17 C11 116.7(2)
N19 C17 S18 121.10(18)
C11 C17 S18 122.14(16)
C14 C13 C12 118.7(2)
C14 C13 H13 120.7
C12 C13 H13 120.7
F20 C14 C13 118.6(2)
F20 C14 C15 118.6(2)
C13 C14 C15 122.7(2)
C17 N19 H19B 122.(2)
C17 N19 H19A 120.(2)
H19B N19 H19A 118.(3)

loop_
_geom_bond_atom_site_label_1
_geom_bond_atom_site_label_2
_geom_bond_distance
S18 C17 1.672(2)
S8 C7 1.669(2)
C1 C2 1.392(3)
C1 C6 1.396(3)
C1 C7 1.491(3)
C2 C3 1.385(3)
C2 H2 0.93
C6 C5 1.385(3)
C6 H6 0.93
C3 C4 1.373(4)
C3 H3 0.93
C7 N9 1.315(3)
C5 C4 1.371(4)
C5 H5 0.93
C4 F10 1.356(3)
N9 H9A 0.86(4)
N9 H9B 0.91(4)
C12 C13 1.380(3)
C12 C11 1.396(3)
C12 H12 0.93
C16 C15 1.382(3)
C16 C11 1.393(3)
C16 H16 0.93
C11 C17 1.489(3)
C15 C14 1.371(3)
C15 H15 0.93
C17 N19 1.313(3)
C13 C14 1.370(3)
C13 H13 0.93
C14 F20 1.361(3)
N19 H19B 0.89(4)
N19 H19A 0.87(3)

loop_
_geom_hbond_atom_site_label_D
_geom_hbond_atom_site_label_H
_geom_hbond_atom_site_label_A
_geom_hbond_site_symmetry_A
_geom_hbond_distance_DH
_geom_hbond_distance_HA
_geom_hbond_distance_DA
_geom_hbond_angle_DHA
N9 H9A S18 1_655 0.86(4) 2.65(4) 3.466(3) 158.(3)
N9 H9B S18 2_666 0.91(4) 2.91(4) 3.571(3) 131.(3)
N19 H19B S8 2_756 0.89(4) 2.81(4) 3.564(3) 143.(3)
N19 H19A S8 1_455 0.87(3) 2.58(4) 3.432(3) 166.(3)

loop_
_geom_torsion_atom_site_label_1
_geom_torsion_atom_site_label_2
_geom_torsion_atom_site_label_3
_geom_torsion_atom_site_label_4
_geom_torsion
C6 C1 C2 C3 -0.3(3)
C7 C1 C2 C3 -179.7(2)
C2 C1 C6 C5 -0.3(3)
C7 C1 C6 C5 179.1(2)
C1 C2 C3 C4 0.2(4)
C2 C1 C7 N9 25.6(3)
C6 C1 C7 N9 -153.8(2)
C2 C1 C7 S8 -154.73(19)
C6 C1 C7 S8 25.9(3)
C1 C6 C5 C4 1.0(4)
C6 C5 C4 F10 178.5(2)
C6 C5 C4 C3 -1.1(4)
C2 C3 C4 F10 -179.1(2)
C2 C3 C4 C5 0.6(4)
C15 C16 C11 C12 -0.1(4)
C15 C16 C11 C17 -178.9(2)
C13 C12 C11 C16 -0.6(4)
C13 C12 C11 C17 178.3(2)
C11 C16 C15 C14 0.6(4)
C16 C11 C17 N19 -159.1(3)
C12 C11 C17 N19 22.1(4)
C16 C11 C17 S18 22.3(3)
C12 C11 C17 S18 -156.46(19)
C11 C12 C13 C14 0.6(4)
C12 C13 C14 F20 179.4(2)
C12 C13 C14 C15 -0.1(4)
C16 C15 C14 F20 -180.0(2)
C16 C15 C14 C13 -0.5(4)
